data_2242936
loop_
_publ_author_name
'Demir Kanmazalp, Sibel'
'\,Sen, P\?inar'
'Dege, Necmi'
'Yildiz, Salih Zeki'
'Ozdemir, Nam\?ik'
'Golenya, Irina A.'

_publ_section_title
;
 Crystal structure and Hirshfeld surface analysis of
 4-[4-(1<i>H</i>-benzo[<i>d</i>]imidazol-2-yl)phenoxy]phthalonitrile
 dimethyl sulfoxide monosolvate
;
_journal_coeditor_code WM5496
_journal_issue 6
_journal_name_full 'Acta Crystallographica Section E'
_journal_page_first 780
_journal_page_last 784
_journal_paper_doi 10.1107/S2056989019006510
_journal_volume 75
_journal_year 2019
_chemical_formula_iupac 'C21 H12 N4 O1, C2 H6 O S'
_chemical_formula_moiety 'C21 H12 N4 O1, C2 H6 O S'
_chemical_formula_sum 'C23 H18 N4 O2 S'
_chemical_formula_weight 414.47
_chemical_name_systematic
;
4-[4-(1<i>H</i>-Benzo[<i>d</i>]imidazole-2-yl)phenoxy]phthalonitrile
dimethyl sulfoxide monosolvate
;
_space_group_crystal_system orthorhombic
_space_group_IT_number 33
_space_group_name_Hall 'P 2c -2n'
_space_group_name_H-M_alt 'P n a 21'
_symmetry_space_group_name_Hall 'P 2c -2n'
_symmetry_space_group_name_H-M 'P n a 21'
_atom_sites_solution_hydrogens geom
_audit_creation_method SHELXL-2018/3
_cell_angle_alpha 90
_cell_angle_beta 90
_cell_angle_gamma 90
_cell_formula_units_Z 4
_cell_length_a 20.9154(11)
_cell_length_b 11.4208(6)
_cell_length_c 8.8938(6)
_cell_measurement_reflns_used 9474
_cell_measurement_temperature 296(2)
_cell_measurement_theta_max 27.03
_cell_measurement_theta_min 1.78
_cell_volume 2124.5(2)
_computing_cell_refinement
;
X-AREA (Stoe & Cie, 2002)
;
_computing_data_collection
;
X-AREA (Stoe & Cie, 2002)
;
_computing_data_reduction
;
X-RED32 (Stoe & Cie, 2002)
;
_computing_molecular_graphics
;
ORTEP-3 for Windows (Farrugia, 2012) and Mercury (Macrae <i>et al.</i>,
2006)
;
_computing_publication_material
;
SHELXL2018 (Sheldrick, 2015b), WinGX (Farrugia, 2012) and PLATON
(Spek, 2009)
;
_computing_structure_refinement
;
SHELXL2018 (Sheldrick, 2015b)
;
_computing_structure_solution
;
SHELXT2018 (Sheldrick, 2015a)
;
_diffrn_ambient_temperature 296(2)
_diffrn_detector 'image plate (34 cm diameter)'
_diffrn_detector_area_resol_mean 6.67
_diffrn_measured_fraction_theta_full 1.000
_diffrn_measured_fraction_theta_max 0.996
_diffrn_measurement_device '2-circle goniometer'
_diffrn_measurement_device_type 'Stoe IPDS 2'
_diffrn_measurement_method 'rotation method'
_diffrn_radiation_monochromator 'plane graphite'
_diffrn_radiation_type 'Mo K\a'
_diffrn_radiation_wavelength 0.71073
_diffrn_reflns_av_R_equivalents 0.0581
_diffrn_reflns_av_unetI/netI 0.0609
_diffrn_reflns_limit_h_max 22
_diffrn_reflns_limit_h_min -26
_diffrn_reflns_limit_k_max 14
_diffrn_reflns_limit_k_min -14
_diffrn_reflns_limit_l_max 11
_diffrn_reflns_limit_l_min -11
_diffrn_reflns_number 15225
_diffrn_reflns_theta_full 25.242
_diffrn_reflns_theta_max 27.080
_diffrn_reflns_theta_min 2.032
_diffrn_source 'sealed X-ray tube, 12 x 0.4 mm long-fine focus'
_diffrn_source_current 45
_diffrn_source_power 2.25
_diffrn_source_voltage 50
_exptl_absorpt_coefficient_mu 0.179
_exptl_absorpt_correction_T_max 0.9769
_exptl_absorpt_correction_T_min 0.9655
_exptl_absorpt_correction_type integration
_exptl_absorpt_process_details
;
(X-RED32; Stoe & Cie, 2002)
;
_exptl_crystal_colour yellow
_exptl_crystal_density_diffrn 1.296
_exptl_crystal_description prism
_exptl_crystal_F_000 864
_exptl_crystal_size_max 0.650
_exptl_crystal_size_mid 0.563
_exptl_crystal_size_min 0.470
_refine_diff_density_max 0.197
_refine_diff_density_min -0.119
_refine_ls_abs_structure_details
;
Flack <i>x</i> determined using 771 quotients
[(<i>I</i>^+^)-(<i>I</i>^-^)]/[(<i>I</i>^+^)+(<i>I</i>^-^)]
(Parsons <i>et al.</i>,  2013)
;
_refine_ls_abs_structure_Flack -0.02(8)
_refine_ls_extinction_method none
_refine_ls_goodness_of_fit_ref 0.833
_refine_ls_hydrogen_treatment constr
_refine_ls_matrix_type full
_refine_ls_number_parameters 281
_refine_ls_number_reflns 4660
_refine_ls_number_restraints 1
_refine_ls_restrained_S_all 0.833
_refine_ls_R_factor_all 0.1010
_refine_ls_R_factor_gt 0.0421
_refine_ls_shift/su_max 0.000
_refine_ls_shift/su_mean 0.000
_refine_ls_structure_factor_coef Fsqd
_refine_ls_weighting_details 'w=1/[\s^2^(Fo^2^)+(0.0409P)^2^] where P=(Fo^2^+2Fc^2^)/3'
_refine_ls_weighting_scheme calc
_refine_ls_wR_factor_gt 0.0840
_refine_ls_wR_factor_ref 0.0976
_reflns_number_gt 2281
_reflns_number_total 4660
_reflns_threshold_expression 'I > 2\s(I)'
_cod_data_source_file wm5496sup1.cif
_cod_data_source_block I
_cod_database_code 2242936
_shelx_space_group_comment
;
The symmetry employed for this shelxl refinement is uniquely defined
by the following loop, which should always be used as a source of
symmetry information in preference to the above space-group names.
They are only intended as comments.
;

loop_
_space_group_symop_operation_xyz
'x, y, z'
'-x, -y, z+1/2'
'x+1/2, -y+1/2, z'
'-x+1/2, y+1/2, z+1/2'

loop_
_atom_site_type_symbol
_atom_site_label
_atom_site_fract_x
_atom_site_fract_y
_atom_site_fract_z
_atom_site_U_iso_or_equiv
_atom_site_adp_type
_atom_site_calc_flag
_atom_site_occupancy
_atom_site_disorder_assembly
_atom_site_disorder_group
S S1A 0.55296(11) 0.14556(16) 0.7814(2) 0.0869(9) Uani d 0.623(5) A 1
S S1B 0.4957(2) 0.1452(4) 0.7420(4) 0.114(2) Uani d 0.377(5) A 2
O O1 0.39958(15) 0.4586(3) 0.0943(3) 0.0925(8) Uani d 1 . .
O O2 0.53727(19) 0.1838(3) 0.6323(4) 0.1425(15) Uani d 1 . .
N N1 0.69349(16) 0.3756(2) 0.2997(4) 0.0751(8) Uani d 1 . .
N N2 0.64212(17) 0.2699(2) 0.4721(3) 0.0720(8) Uani d 1 . .
H H2 0.611036 0.236598 0.518771 0.086 Uiso calc 1 . .
N N3 0.1249(2) 0.4056(4) 0.1258(7) 0.1429(19) Uani d 1 . .
N N4 0.1428(2) 0.5716(5) 0.5187(7) 0.156(2) Uani d 1 . .
C C1 0.8034(2) 0.3391(4) 0.4030(6) 0.0968(13) Uani d 1 . .
H H1 0.824993 0.380986 0.329242 0.116 Uiso calc 1 . .
C C2 0.8361(3) 0.2860(5) 0.5198(7) 0.1100(17) Uani d 1 . .
H H2A 0.880352 0.293117 0.526112 0.132 Uiso calc 1 . .
C C3 0.8032(3) 0.2223(5) 0.6272(7) 0.1098(16) Uani d 1 . .
H H3 0.826349 0.187242 0.704234 0.132 Uiso calc 1 . .
C C4 0.7380(3) 0.2085(4) 0.6256(6) 0.0957(13) Uani d 1 . .
H H4 0.716824 0.165147 0.698781 0.115 Uiso calc 1 . .
C C5 0.7054(2) 0.2630(3) 0.5081(4) 0.0724(10) Uani d 1 . .
C C6 0.7375(2) 0.3280(3) 0.3992(5) 0.0748(10) Uani d 1 . .
C C7 0.6375(2) 0.3395(3) 0.3484(4) 0.0652(10) Uani d 1 . .
C C8 0.57530(16) 0.3683(3) 0.2821(4) 0.0605(8) Uani d 1 . .
C C9 0.52110(19) 0.3027(3) 0.3118(4) 0.0679(10) Uani d 1 . .
H H9 0.523936 0.237162 0.373482 0.081 Uiso calc 1 . .
C C10 0.46302(19) 0.3338(3) 0.2509(4) 0.0785(11) Uani d 1 . .
H H10 0.427035 0.288323 0.270114 0.094 Uiso calc 1 . .
C C11 0.45811(19) 0.4303(4) 0.1630(4) 0.0716(10) Uani d 1 . .
C C12 0.5104(2) 0.4970(4) 0.1317(5) 0.0783(11) Uani d 1 . .
H H12 0.506725 0.562819 0.070782 0.094 Uiso calc 1 . .
C C13 0.5690(2) 0.4659(3) 0.1912(4) 0.0752(11) Uani d 1 . .
H H13 0.604801 0.511332 0.169824 0.090 Uiso calc 1 . .
C C14 0.3486(2) 0.4793(3) 0.1868(5) 0.0734(11) Uani d 1 . .
C C15 0.2890(2) 0.4466(3) 0.1358(5) 0.0804(11) Uani d 1 . .
H H15 0.284932 0.408992 0.043566 0.096 Uiso calc 1 . .
C C16 0.2358(2) 0.4694(4) 0.2210(6) 0.0827(12) Uani d 1 . .
C C17 0.2414(2) 0.5253(4) 0.3584(5) 0.0845(12) Uani d 1 . .
C C18 0.3018(2) 0.5574(4) 0.4094(5) 0.0890(12) Uani d 1 . .
H H18 0.306198 0.594294 0.502000 0.107 Uiso calc 1 . .
C C19 0.3549(2) 0.5347(4) 0.3231(5) 0.0820(11) Uani d 1 . .
H H19 0.395119 0.556988 0.357067 0.098 Uiso calc 1 . .
C C20 0.1739(3) 0.4332(4) 0.1682(6) 0.1069(17) Uani d 1 . .
C C21 0.1857(3) 0.5498(5) 0.4466(6) 0.1113(17) Uani d 1 . .
C C22 0.5253(2) 0.0068(4) 0.8099(6) 0.1185(17) Uani d 1 . .
H H22A 0.536012 -0.018040 0.909946 0.178 Uiso calc 0.623(5) A 1
H H22B 0.479713 0.005567 0.797600 0.178 Uiso calc 0.623(5) A 1
H H22C 0.544633 -0.045215 0.738362 0.178 Uiso calc 0.623(5) A 1
H H22D 0.497256 -0.022369 0.886737 0.178 Uiso calc 0.377(5) A 2
H H22E 0.527035 -0.048198 0.728417 0.178 Uiso calc 0.377(5) A 2
H H22F 0.567387 0.017228 0.850914 0.178 Uiso calc 0.377(5) A 2
C C23 0.4951(4) 0.2180(5) 0.8988(7) 0.151(2) Uani d 1 . .
H H23A 0.502326 0.196930 1.001908 0.227 Uiso calc 0.623(5) A 1
H H23B 0.499347 0.301270 0.887593 0.227 Uiso calc 0.623(5) A 1
H H23C 0.452845 0.194538 0.869547 0.227 Uiso calc 0.623(5) A 1
H H23D 0.464660 0.183633 0.966396 0.227 Uiso calc 0.377(5) A 2
H H23E 0.536893 0.215626 0.943443 0.227 Uiso calc 0.377(5) A 2
H H23F 0.483454 0.297886 0.879270 0.227 Uiso calc 0.377(5) A 2

loop_
_atom_site_aniso_label
_atom_site_aniso_U_11
_atom_site_aniso_U_22
_atom_site_aniso_U_33
_atom_site_aniso_U_12
_atom_site_aniso_U_13
_atom_site_aniso_U_23
S1A 0.0892(19) 0.1040(13) 0.0676(11) -0.0240(11) -0.0011(11) 0.0104(10)
S1B 0.124(5) 0.131(3) 0.087(3) 0.016(3) -0.017(2) 0.002(2)
O1 0.081(2) 0.135(2) 0.0614(15) 0.0085(18) 0.0017(16) 0.0154(17)
O2 0.159(4) 0.159(3) 0.109(3) 0.021(3) 0.056(3) 0.056(2)
N1 0.068(2) 0.0793(19) 0.078(2) -0.0039(17) 0.0160(19) -0.0036(19)
N2 0.078(2) 0.0676(19) 0.070(2) -0.0024(17) 0.0048(19) -0.0014(16)
N3 0.097(3) 0.166(4) 0.165(4) -0.038(3) -0.028(3) 0.051(4)
N4 0.102(4) 0.230(6) 0.135(4) 0.061(4) 0.025(3) 0.029(4)
C1 0.080(3) 0.110(3) 0.100(3) 0.005(3) 0.014(3) -0.028(3)
C2 0.079(3) 0.138(5) 0.113(4) 0.030(3) -0.003(4) -0.042(4)
C3 0.111(5) 0.112(4) 0.106(4) 0.052(3) -0.008(4) -0.028(3)
C4 0.103(4) 0.083(3) 0.101(3) 0.023(3) -0.001(3) -0.010(3)
C5 0.084(3) 0.062(2) 0.072(3) 0.014(2) 0.001(3) -0.011(2)
C6 0.068(3) 0.078(3) 0.078(3) 0.006(2) 0.009(2) -0.019(2)
C7 0.079(3) 0.0538(19) 0.063(2) -0.001(2) 0.011(2) -0.0006(19)
C8 0.070(2) 0.0558(19) 0.0556(19) -0.0026(18) 0.010(2) -0.0016(19)
C9 0.079(3) 0.064(2) 0.061(2) -0.009(2) 0.008(2) 0.0118(18)
C10 0.075(3) 0.085(3) 0.076(3) -0.013(2) 0.008(2) 0.010(2)
C11 0.071(3) 0.087(3) 0.057(2) 0.007(2) 0.006(2) 0.010(2)
C12 0.084(3) 0.076(3) 0.075(3) 0.002(2) 0.007(2) 0.020(2)
C13 0.081(3) 0.067(2) 0.077(3) -0.008(2) 0.011(2) 0.007(2)
C14 0.074(3) 0.085(3) 0.062(2) 0.003(2) -0.004(2) 0.022(2)
C15 0.084(3) 0.086(3) 0.071(3) -0.005(2) -0.013(2) 0.020(2)
C16 0.067(3) 0.087(3) 0.094(3) -0.004(2) -0.007(3) 0.037(3)
C17 0.075(3) 0.099(3) 0.079(3) 0.016(2) 0.000(3) 0.029(3)
C18 0.088(4) 0.106(3) 0.073(3) 0.021(3) -0.007(3) 0.007(3)
C19 0.073(3) 0.103(3) 0.071(3) 0.004(2) -0.009(2) 0.007(2)
C20 0.085(3) 0.117(4) 0.119(4) -0.012(3) -0.012(3) 0.050(3)
C21 0.089(4) 0.139(4) 0.106(4) 0.034(3) 0.008(3) 0.034(3)
C22 0.150(5) 0.096(3) 0.110(4) -0.009(3) 0.006(3) 0.021(3)
C23 0.231(7) 0.101(4) 0.122(4) 0.003(4) 0.046(5) -0.007(4)

loop_
_atom_type_symbol
_atom_type_description
_atom_type_scat_dispersion_real
_atom_type_scat_dispersion_imag
_atom_type_scat_source
C C 0.0033 0.0016 'International Tables Vol C Tables 4.2.6.8 and 6.1.1.4'
H H 0.0000 0.0000 'International Tables Vol C Tables 4.2.6.8 and 6.1.1.4'
N N 0.0061 0.0033 'International Tables Vol C Tables 4.2.6.8 and 6.1.1.4'
O O 0.0106 0.0060 'International Tables Vol C Tables 4.2.6.8 and 6.1.1.4'
S S 0.1246 0.1234 'International Tables Vol C Tables 4.2.6.8 and 6.1.1.4'

loop_
_geom_angle_atom_site_label_1
_geom_angle_atom_site_label_2
_geom_angle_atom_site_label_3
_geom_angle
O2 S1A C22 110.0(3)
O2 S1A C23 104.1(3)
C22 S1A C23 96.5(3)
O2 S1B C23 116.7(4)
O2 S1B C22 107.6(4)
C23 S1B C22 99.4(3)
C14 O1 C11 117.2(3)
C7 N1 C6 104.9(3)
C7 N2 C5 106.9(3)
C7 N2 H2 126.5
C5 N2 H2 126.5
C6 C1 C2 118.1(5)
C6 C1 H1 120.9
C2 C1 H1 120.9
C1 C2 C3 120.1(5)
C1 C2 H2A 120.0
C3 C2 H2A 120.0
C4 C3 C2 123.3(5)
C4 C3 H3 118.4
C2 C3 H3 118.4
C3 C4 C5 116.2(5)
C3 C4 H4 121.9
C5 C4 H4 121.9
N2 C5 C6 105.9(4)
N2 C5 C4 132.5(4)
C6 C5 C4 121.6(5)
C1 C6 N1 129.8(4)
C1 C6 C5 120.7(4)
N1 C6 C5 109.4(4)
N1 C7 N2 112.8(4)
N1 C7 C8 126.0(3)
N2 C7 C8 121.2(3)
C9 C8 C13 118.0(4)
C9 C8 C7 122.0(3)
C13 C8 C7 120.0(3)
C10 C9 C8 120.6(4)
C10 C9 H9 119.7
C8 C9 H9 119.7
C11 C10 C9 120.2(4)
C11 C10 H10 119.9
C9 C10 H10 119.9
C10 C11 C12 120.8(4)
C10 C11 O1 120.3(4)
C12 C11 O1 118.8(4)
C11 C12 C13 119.4(4)
C11 C12 H12 120.3
C13 C12 H12 120.3
C12 C13 C8 121.0(4)
C12 C13 H13 119.5
C8 C13 H13 119.5
O1 C14 C19 122.5(4)
O1 C14 C15 117.4(4)
C19 C14 C15 120.1(4)
C16 C15 C14 120.1(4)
C16 C15 H15 120.0
C14 C15 H15 120.0
C15 C16 C17 120.3(4)
C15 C16 C20 119.8(5)
C17 C16 C20 119.9(5)
C16 C17 C18 119.2(5)
C16 C17 C21 120.3(5)
C18 C17 C21 120.6(5)
C19 C18 C17 120.1(4)
C19 C18 H18 119.9
C17 C18 H18 119.9
C14 C19 C18 120.2(4)
C14 C19 H19 119.9
C18 C19 H19 119.9
N3 C20 C16 179.4(6)
N4 C21 C17 177.9(7)
S1A C22 H22A 109.5
S1A C22 H22B 109.5
H22A C22 H22B 109.5
S1A C22 H22C 109.5
H22A C22 H22C 109.5
H22B C22 H22C 109.5
S1B C22 H22D 109.5
S1B C22 H22E 109.5
H22D C22 H22E 109.5
S1B C22 H22F 109.5
H22D C22 H22F 109.5
H22E C22 H22F 109.5
S1A C23 H23A 109.5
S1A C23 H23B 109.5
H23A C23 H23B 109.5
S1A C23 H23C 109.5
H23A C23 H23C 109.5
H23B C23 H23C 109.5
S1B C23 H23D 109.5
S1B C23 H23E 109.5
H23D C23 H23E 109.5
S1B C23 H23F 109.5
H23D C23 H23F 109.5
H23E C23 H23F 109.5

loop_
_geom_bond_atom_site_label_1
_geom_bond_atom_site_label_2
_geom_bond_distance
S1A O2 1.434(4)
S1A C22 1.706(5)
S1A C23 1.800(6)
S1B O2 1.379(5)
S1B C23 1.624(7)
S1B C22 1.801(6)
O1 C14 1.367(5)
O1 C11 1.406(4)
N1 C7 1.314(4)
N1 C6 1.388(5)
N2 C7 1.361(4)
N2 C5 1.365(5)
N2 H2 0.8600
N3 C20 1.137(6)
N4 C21 1.132(6)
C1 C6 1.384(6)
C1 C2 1.384(7)
C1 H1 0.9300
C2 C3 1.384(7)
C2 H2A 0.9300
C3 C4 1.372(7)
C3 H3 0.9300
C4 C5 1.395(6)
C4 H4 0.9300
C5 C6 1.392(5)
C7 C8 1.466(5)
C8 C9 1.384(5)
C8 C13 1.384(5)
C9 C10 1.376(5)
C9 H9 0.9300
C10 C11 1.356(5)
C10 H10 0.9300
C11 C12 1.362(5)
C12 C13 1.381(5)
C12 H12 0.9300
C13 H13 0.9300
C14 C19 1.374(5)
C14 C15 1.378(5)
C15 C16 1.372(6)
C15 H15 0.9300
C16 C17 1.384(6)
C16 C20 1.437(7)
C17 C18 1.390(6)
C17 C21 1.433(7)
C18 C19 1.375(5)
C18 H18 0.9300
C19 H19 0.9300
C22 H22A 0.9600
C22 H22B 0.9600
C22 H22C 0.9600
C22 H22D 0.9600
C22 H22E 0.9600
C22 H22F 0.9600
C23 H23A 0.9600
C23 H23B 0.9600
C23 H23C 0.9600
C23 H23D 0.9600
C23 H23E 0.9600
C23 H23F 0.9600

loop_
_geom_hbond_atom_site_label_D
_geom_hbond_atom_site_label_H
_geom_hbond_atom_site_label_A
_geom_hbond_site_symmetry_A
_geom_hbond_distance_DH
_geom_hbond_distance_HA
_geom_hbond_distance_DA
_geom_hbond_angle_DHA
_geom_hbond_publ_flag
N2 H2 O2 . 0.86 1.94 2.794(5) 171.8 yes
N2 H2 S1A . 0.86 2.83 3.614(4) 152.3 yes
C9 H9 O2 . 0.93 2.40 3.175(5) 141.1 yes
C23 H23D N4 4_545 0.96 2.63 3.500(9) 151.4 yes

loop_
_geom_torsion_atom_site_label_1
_geom_torsion_atom_site_label_2
_geom_torsion_atom_site_label_3
_geom_torsion_atom_site_label_4
_geom_torsion
C6 C1 C2 C3 1.1(7)
C1 C2 C3 C4 -0.3(7)
C2 C3 C4 C5 -0.2(7)
C7 N2 C5 C6 -1.6(4)
C7 N2 C5 C4 177.2(4)
C3 C4 C5 N2 -178.8(4)
C3 C4 C5 C6 -0.1(6)
C2 C1 C6 N1 177.1(4)
C2 C1 C6 C5 -1.4(6)
C7 N1 C6 C1 -178.8(4)
C7 N1 C6 C5 -0.2(4)
N2 C5 C6 C1 179.9(3)
C4 C5 C6 C1 0.9(6)
N2 C5 C6 N1 1.1(4)
C4 C5 C6 N1 -177.9(3)
C6 N1 C7 N2 -0.9(4)
C6 N1 C7 C8 178.9(3)
C5 N2 C7 N1 1.6(4)
C5 N2 C7 C8 -178.1(3)
N1 C7 C8 C9 161.5(3)
N2 C7 C8 C9 -18.8(5)
N1 C7 C8 C13 -20.9(5)
N2 C7 C8 C13 158.9(3)
C13 C8 C9 C10 0.7(5)
C7 C8 C9 C10 178.3(3)
C8 C9 C10 C11 -1.2(6)
C9 C10 C11 C12 1.0(6)
C9 C10 C11 O1 176.6(3)
C14 O1 C11 C10 60.5(5)
C14 O1 C11 C12 -123.7(4)
C10 C11 C12 C13 -0.4(6)
O1 C11 C12 C13 -176.1(4)
C11 C12 C13 C8 -0.1(6)
C9 C8 C13 C12 -0.1(5)
C7 C8 C13 C12 -177.8(4)
C11 O1 C14 C19 36.2(5)
C11 O1 C14 C15 -146.4(3)
O1 C14 C15 C16 -177.3(3)
C19 C14 C15 C16 0.1(6)
C14 C15 C16 C17 0.0(6)
C14 C15 C16 C20 -178.9(4)
C15 C16 C17 C18 -0.3(6)
C20 C16 C17 C18 178.6(4)
C15 C16 C17 C21 179.5(4)
C20 C16 C17 C21 -1.6(6)
C16 C17 C18 C19 0.6(6)
C21 C17 C18 C19 -179.2(4)
O1 C14 C19 C18 177.5(4)
C15 C14 C19 C18 0.2(5)
C17 C18 C19 C14 -0.6(6)

_cod_database_fobs_code 2242936
